data_7002328
loop_
_publ_author_name
'Clemente-Le\'on, Miguel'
'Coronado, Eugenio'
'Gim\'enez-L\'opez, M. Carmen'
'Romero, Francisco M.'
'Asthana, Saket'
'Desplanches, C\'edric'
'L\'etard, Jean-Fran\,cois'

_publ_section_title
;
 Structural, thermal and photomagnetic properties of spin crossover
 [Fe(bpp)2]2+ salts bearing [Cr(L)(ox)2]&#x2212; anions
;
_journal_coden_ASTM DTARAF
_journal_issue 38
_journal_name_full 'Dalton Transactions'
_journal_page_first 8087
_journal_page_last 8095
_journal_paper_doi 10.1039/b902825k
_journal_year 2009
_chemical_formula_sum 'C41 H43 Cl Cr Fe N12 O17.5'
_chemical_formula_weight 1127.17
_space_group_IT_number 14
_symmetry_space_group_name_Hall '-P 2ybc'
_symmetry_space_group_name_H-M 'P 1 21/c 1'
_atom_sites_solution_hydrogens geom
_atom_sites_solution_primary direct
_atom_sites_solution_secondary difmap
_audit_creation_method SHELXL-97
_cell_angle_alpha 90.00
_cell_angle_beta 115.1510(10)
_cell_angle_gamma 90.00
_cell_formula_units_Z 4
_cell_length_a 14.6664(2)
_cell_length_b 21.6730(3)
_cell_length_c 17.1849(2)
_cell_measurement_temperature 180(2)
_cell_volume 4944.58(12)
_computing_structure_refinement 'SHELXL-97 (Sheldrick, 2008)'
_diffrn_ambient_temperature 180(2)
_diffrn_measured_fraction_theta_full 0.995
_diffrn_measured_fraction_theta_max 0.995
_diffrn_radiation_monochromator graphite
_diffrn_radiation_source 'fine-focus sealed tube'
_diffrn_radiation_type MoK\a
_diffrn_radiation_wavelength 0.71073
_diffrn_reflns_av_R_equivalents 0.0292
_diffrn_reflns_av_sigmaI/netI 0.0438
_diffrn_reflns_limit_h_max 16
_diffrn_reflns_limit_h_min -16
_diffrn_reflns_limit_k_max 22
_diffrn_reflns_limit_k_min -24
_diffrn_reflns_limit_l_max 19
_diffrn_reflns_limit_l_min -19
_diffrn_reflns_number 12157
_diffrn_reflns_theta_full 23.25
_diffrn_reflns_theta_max 23.25
_diffrn_reflns_theta_min 1.80
_exptl_absorpt_coefficient_mu 0.651
_exptl_absorpt_correction_type none
_exptl_crystal_colour Red
_exptl_crystal_density_diffrn 1.514
_exptl_crystal_density_method 'not measured'
_exptl_crystal_F_000 2320
_exptl_crystal_size_max 0.5
_exptl_crystal_size_mid 0.1
_exptl_crystal_size_min 0.1
_refine_diff_density_max 1.311
_refine_diff_density_min -1.102
_refine_diff_density_rms 0.246
_refine_ls_extinction_method none
_refine_ls_goodness_of_fit_ref 1.125
_refine_ls_hydrogen_treatment mixed
_refine_ls_matrix_type full
_refine_ls_number_parameters 703
_refine_ls_number_reflns 7072
_refine_ls_number_restraints 3
_refine_ls_restrained_S_all 1.125
_refine_ls_R_factor_all 0.0839
_refine_ls_R_factor_gt 0.0560
_refine_ls_shift/su_max 0.000
_refine_ls_shift/su_mean 0.000
_refine_ls_structure_factor_coef Fsqd
_refine_ls_weighting_details 'calc w=1/[\s^2^(Fo^2^)+(0.1588P)^2^+0.7748P] where P=(Fo^2^+2Fc^2^)/3'
_refine_ls_weighting_scheme calc
_refine_ls_wR_factor_gt 0.1728
_refine_ls_wR_factor_ref 0.2197
_reflns_number_gt 5564
_reflns_number_total 7072
_reflns_threshold_expression >2\s(I)
_cod_data_source_file B902825K.txt
_cod_data_source_block mcg371a
_cod_original_cell_volume 4944.58(11)
_cod_original_sg_symbol_H-M P21/c
_cod_original_formula_sum 'C41 H43 Cl Cr Fe N12 O17.50'
_cod_database_code 7002328

loop_
_symmetry_equiv_pos_as_xyz
'x, y, z'
'-x, y+1/2, -z+1/2'
'-x, -y, -z'
'x, -y-1/2, z-1/2'

loop_
_atom_site_label
_atom_site_type_symbol
_atom_site_fract_x
_atom_site_fract_y
_atom_site_fract_z
_atom_site_U_iso_or_equiv
_atom_site_adp_type
_atom_site_occupancy
_atom_site_symmetry_multiplicity
_atom_site_calc_flag
_atom_site_refinement_flags
_atom_site_disorder_assembly
_atom_site_disorder_group
Fe Fe 0.77490(5) 0.22314(3) 0.93052(4) 0.0272(3) Uani 1 1 d . . .
Cr Cr 0.18266(6) 0.42229(3) 0.79044(5) 0.0233(3) Uani 1 1 d . . .
Cl Cl 0.25741(11) 0.15440(8) 0.81100(10) 0.0515(4) Uani 1 1 d . . .
O1 O 0.2891(2) 0.47873(14) 0.8652(2) 0.0264(7) Uani 1 1 d . . .
O2 O 0.1558(2) 0.48818(15) 0.7058(2) 0.0283(8) Uani 1 1 d . . .
O3 O 0.3858(3) 0.55237(17) 0.8478(2) 0.0368(9) Uani 1 1 d . . .
O4 O 0.2323(3) 0.57173(17) 0.6844(2) 0.0441(10) Uani 1 1 d . . .
O5 O 0.0897(2) 0.36229(15) 0.7109(2) 0.0259(8) Uani 1 1 d . . .
O6 O 0.2789(2) 0.38385(15) 0.7555(2) 0.0281(8) Uani 1 1 d . . .
O7 O 0.0884(3) 0.28483(15) 0.6247(2) 0.0321(8) Uani 1 1 d . . .
O8 O 0.2835(3) 0.32349(17) 0.6522(2) 0.0382(9) Uani 1 1 d . . .
O9 O 0.2398(6) 0.1068(3) 0.8602(5) 0.113(2) Uani 1 1 d . . .
O10 O 0.1736(4) 0.1976(3) 0.7869(4) 0.0863(18) Uani 1 1 d . . .
O11 O 0.3457(4) 0.1883(3) 0.8604(4) 0.0907(19) Uani 1 1 d . . .
O12 O 0.2605(4) 0.1296(3) 0.7358(3) 0.0814(17) Uani 1 1 d . . .
N1 N 0.8255(3) 0.3243(2) 0.8054(3) 0.0354(10) Uani 1 1 d . . .
H1N H 0.7764 0.3495 0.7945 0.043 Uiso 1 1 calc R . .
N2 N 0.8439(3) 0.27458(19) 0.8578(3) 0.0311(10) Uani 1 1 d . . .
N3 N 0.9057(3) 0.17229(18) 0.9455(2) 0.0262(9) Uani 1 1 d . . .
N4 N 0.7752(3) 0.1398(2) 1.0027(3) 0.0332(10) Uani 1 1 d . . .
N5 N 0.7165(4) 0.1118(2) 1.0357(3) 0.0439(12) Uani 1 1 d . . .
H5N H 0.6599 0.1263 1.0311 0.050 Uiso 1 1 calc . . .
N6 N 0.6041(3) 0.1526(2) 0.7627(3) 0.0357(11) Uani 1 1 d . . .
H6N H 0.6399 0.1216 0.7611 0.043 Uiso 1 1 calc R . .
N7 N 0.6378(3) 0.19794(19) 0.8210(3) 0.0304(10) Uani 1 1 d . . .
N8 N 0.6668(3) 0.2923(2) 0.9218(3) 0.0319(10) Uani 1 1 d . . .
N9 N 0.8465(3) 0.28425(19) 1.0443(3) 0.0281(10) Uani 1 1 d . . .
N10 N 0.9323(3) 0.28772(19) 1.1157(3) 0.0289(10) Uani 1 1 d . . .
H10N H 0.9803 0.2612 1.1295 0.035 Uiso 1 1 calc R . .
N11 N 0.0739(3) 0.45463(18) 0.8264(3) 0.0282(9) Uani 1 1 d . . .
N12 N 0.2089(3) 0.36483(18) 0.8934(3) 0.0260(9) Uani 1 1 d . . .
C1 C 0.8927(5) 0.3291(3) 0.7730(4) 0.0416(14) Uani 1 1 d . . .
H1 H 0.8929 0.3590 0.7343 0.050 Uiso 1 1 calc R . .
C2 C 0.9615(4) 0.2828(3) 0.8059(3) 0.0373(13) Uani 1 1 d . . .
H2 H 1.0182 0.2753 0.7960 0.045 Uiso 1 1 calc R . .
C3 C 0.9279(4) 0.2491(2) 0.8578(3) 0.0303(12) Uani 1 1 d . . .
C4 C 0.9652(4) 0.1930(2) 0.9090(3) 0.0298(11) Uani 1 1 d . . .
C5 C 1.0545(4) 0.1627(3) 0.9205(4) 0.0370(13) Uani 1 1 d . . .
H5 H 1.0955 0.1776 0.8956 0.044 Uiso 1 1 calc R . .
C6 C 1.0792(4) 0.1099(3) 0.9704(3) 0.0392(14) Uani 1 1 d . . .
H6 H 1.1381 0.0887 0.9796 0.047 Uiso 1 1 calc R . .
C7 C 1.0178(4) 0.0881(2) 1.0065(3) 0.0359(13) Uani 1 1 d . . .
H7 H 1.0350 0.0526 1.0401 0.043 Uiso 1 1 calc R . .
C8 C 0.9294(4) 0.1202(2) 0.9921(3) 0.0310(12) Uani 1 1 d . . .
C9 C 0.8553(4) 0.1027(2) 1.0235(3) 0.0311(12) Uani 1 1 d . . .
C10 C 0.8479(5) 0.0514(3) 1.0702(4) 0.0451(14) Uani 1 1 d . . .
H10 H 0.8936 0.0192 1.0923 0.054 Uiso 1 1 calc R . .
C11 C 0.7569(5) 0.0593(3) 1.0762(4) 0.0489(15) Uani 1 1 d . . .
H11 H 0.7294 0.0329 1.1033 0.059 Uiso 1 1 calc R . .
C12 C 0.9352(4) 0.3368(3) 1.1630(3) 0.0357(13) Uani 1 1 d . . .
H12 H 0.9880 0.3479 1.2149 0.043 Uiso 1 1 calc R . .
C13 C 0.8456(4) 0.3683(3) 1.1212(3) 0.0367(13) Uani 1 1 d . . .
H13 H 0.8254 0.4045 1.1385 0.044 Uiso 1 1 calc R . .
C14 C 0.7924(4) 0.3339(2) 1.0475(3) 0.0318(12) Uani 1 1 d . . .
C15 C 0.6910(4) 0.3396(3) 0.9776(3) 0.0361(13) Uani 1 1 d . . .
C16 C 0.6241(4) 0.3880(3) 0.9680(4) 0.0504(16) Uani 1 1 d . . .
H16 H 0.6424 0.4211 1.0061 0.060 Uiso 1 1 calc R . .
C17 C 0.5298(5) 0.3851(3) 0.8999(4) 0.0560(19) Uani 1 1 d . . .
H17 H 0.4835 0.4166 0.8920 0.067 Uiso 1 1 calc R . .
C18 C 0.5036(4) 0.3361(3) 0.8435(4) 0.0494(16) Uani 1 1 d . . .
H18 H 0.4398 0.3337 0.7983 0.059 Uiso 1 1 calc R . .
C19 C 0.5747(4) 0.2900(3) 0.8557(3) 0.0358(13) Uani 1 1 d . . .
C20 C 0.5590(4) 0.2364(2) 0.8007(3) 0.0294(11) Uani 1 1 d . . .
C21 C 0.4762(4) 0.2153(3) 0.7294(4) 0.0416(14) Uani 1 1 d . . .
H21 H 0.4130 0.2335 0.7025 0.050 Uiso 1 1 calc R . .
C22 C 0.5086(4) 0.1614(3) 0.7075(4) 0.0437(14) Uani 1 1 d . . .
H22 H 0.4705 0.1356 0.6620 0.052 Uiso 1 1 calc R . .
C23 C 0.3101(4) 0.5207(2) 0.8213(3) 0.0266(11) Uani 1 1 d . . .
C24 C 0.2272(4) 0.5287(2) 0.7280(3) 0.0299(12) Uani 1 1 d . . .
C25 C 0.1295(4) 0.3280(2) 0.6724(3) 0.0254(11) Uani 1 1 d . . .
C26 C 0.2401(4) 0.3453(2) 0.6925(3) 0.0262(11) Uani 1 1 d . . .
C27 C 0.0030(4) 0.4964(2) 0.7870(3) 0.0344(12) Uani 1 1 d . . .
H27 H 0.0041 0.5181 0.7408 0.041 Uiso 1 1 calc R . .
C28 C -0.0742(4) 0.5087(3) 0.8134(4) 0.0452(15) Uani 1 1 d . . .
H28 H -0.1237 0.5377 0.7840 0.054 Uiso 1 1 calc R . .
C29 C -0.0761(4) 0.4783(3) 0.8815(4) 0.0452(15) Uani 1 1 d . . .
H29 H -0.1265 0.4865 0.8993 0.050 Uiso 1 1 calc . . .
C30 C -0.0005(4) 0.4339(3) 0.9255(4) 0.0372(13) Uani 1 1 d . . .
C31 C 0.0720(4) 0.4234(2) 0.8947(3) 0.0276(11) Uani 1 1 d . . .
C32 C 0.1459(4) 0.3765(2) 0.9321(3) 0.0284(11) Uani 1 1 d . . .
C33 C 0.1490(4) 0.3427(3) 1.0018(3) 0.0372(13) Uani 1 1 d . . .
C34 C 0.2192(5) 0.2938(3) 1.0320(4) 0.0426(14) Uani 1 1 d . . .
H34 H 0.2234 0.2698 1.0783 0.050 Uiso 1 1 calc . . .
C35 C 0.2803(5) 0.2822(3) 0.9927(4) 0.0438(14) Uani 1 1 d . . .
H35 H 0.3261 0.2498 1.0116 0.053 Uiso 1 1 calc R . .
C36 C 0.2748(4) 0.3191(2) 0.9235(3) 0.0341(12) Uani 1 1 d . . .
H36 H 0.3185 0.3111 0.8981 0.041 Uiso 1 1 calc R . .
C37 C 0.0043(5) 0.3983(3) 0.9980(4) 0.0454(15) Uani 1 1 d . . .
H37 H -0.0435 0.4049 1.0194 0.054 Uiso 1 1 calc R . .
C38 C 0.0774(5) 0.3555(3) 1.0354(4) 0.0459(15) Uani 1 1 d . . .
H38 H 0.0809 0.3343 1.0837 0.055 Uiso 1 1 calc R . .
O100 O 0.4557(4) 0.6784(3) 0.5067(4) 0.0898(19) Uani 1 1 d . . .
H100 H 0.5103 0.6755 0.5485 0.135 Uiso 1 1 calc R . .
C101 C 0.4585(6) 0.7284(5) 0.4542(5) 0.085(3) Uani 1 1 d . . .
H10A H 0.5107 0.7216 0.4346 0.102 Uiso 1 1 calc R . .
H10B H 0.4731 0.7666 0.4866 0.102 Uiso 1 1 calc R . .
C102 C 0.3590(6) 0.7322(5) 0.3798(5) 0.085(3) Uani 1 1 d . . .
H10C H 0.3588 0.7659 0.3435 0.128 Uiso 1 1 calc R . .
H10D H 0.3079 0.7389 0.3999 0.128 Uiso 1 1 calc R . .
H10E H 0.3455 0.6944 0.3479 0.128 Uiso 1 1 calc R . .
C201 C 0.4034(16) 0.0476(14) 0.1113(16) 0.170(16) Uani 0.50 1 d P . .
O200 O 0.4541(6) 0.1086(5) 0.1511(7) 0.070(3) Uani 0.50 1 d P . .
C202 C 0.469(2) -0.0062(8) 0.1344(16) 0.203(19) Uani 0.50 1 d P . .
O1W O 0.4051(3) 0.4484(2) 0.0441(3) 0.0462(10) Uani 1 1 d D . .
O2W O 0.2981(4) 0.4765(2) 0.1413(4) 0.0678(15) Uani 1 1 d . . .
O3W O 0.3251(5) 0.5905(3) 0.2292(4) 0.0777(16) Uani 1 1 d D . .
O4W O 0.5480(9) 0.0584(6) 0.1141(7) 0.083(3) Uani 0.50 1 d P . .
O5W O 0.3699(11) 0.1237(9) 0.0492(9) 0.121(5) Uani 0.50 1 d P . .
H1W1 H 0.374(9) 0.462(5) -0.014(8) 0.145 Uiso 1 1 d . . .
H1W2 H 0.450(6) 0.471(4) 0.081(6) 0.145 Uiso 1 1 d D . .
H2W1 H 0.293(11) 0.452(6) 0.161(9) 0.145 Uiso 1 1 d . . .
H2W2 H 0.331(9) 0.473(5) 0.111(8) 0.145 Uiso 1 1 d . . .
H3W1 H 0.314(9) 0.576(6) 0.271(6) 0.145 Uiso 1 1 d D . .
H3W2 H 0.297(9) 0.558(3) 0.201(7) 0.145 Uiso 1 1 d D . .

loop_
_atom_site_aniso_label
_atom_site_aniso_U_11
_atom_site_aniso_U_22
_atom_site_aniso_U_33
_atom_site_aniso_U_23
_atom_site_aniso_U_13
_atom_site_aniso_U_12
Fe 0.0222(4) 0.0282(4) 0.0289(4) -0.0015(3) 0.0087(3) 0.0052(3)
Cr 0.0215(5) 0.0242(5) 0.0225(5) 0.0010(3) 0.0078(4) -0.0003(3)
Cl 0.0399(9) 0.0716(11) 0.0400(9) -0.0096(8) 0.0140(7) -0.0086(7)
O1 0.0295(18) 0.0267(17) 0.0193(17) 0.0010(14) 0.0068(15) -0.0031(14)
O2 0.0259(18) 0.0297(18) 0.0236(18) 0.0014(15) 0.0050(15) -0.0037(15)
O3 0.032(2) 0.039(2) 0.031(2) 0.0018(17) 0.0051(17) -0.0112(17)
O4 0.040(2) 0.042(2) 0.035(2) 0.0173(18) 0.0009(18) -0.0114(18)
O5 0.0210(17) 0.0296(18) 0.0270(18) -0.0007(14) 0.0101(15) -0.0018(14)
O6 0.0193(17) 0.0322(19) 0.0312(19) -0.0031(16) 0.0093(15) -0.0014(14)
O7 0.029(2) 0.030(2) 0.031(2) -0.0048(16) 0.0075(16) -0.0041(15)
O8 0.028(2) 0.047(2) 0.042(2) -0.0144(18) 0.0162(18) -0.0024(17)
O9 0.167(7) 0.091(4) 0.112(5) 0.017(4) 0.089(5) 0.003(5)
O10 0.051(3) 0.126(5) 0.075(4) 0.015(3) 0.020(3) 0.019(3)
O11 0.044(3) 0.117(5) 0.088(4) -0.048(4) 0.006(3) -0.008(3)
O12 0.094(4) 0.097(4) 0.066(3) -0.034(3) 0.045(3) -0.022(3)
N1 0.036(3) 0.032(2) 0.032(2) 0.003(2) 0.009(2) 0.004(2)
N2 0.032(2) 0.030(2) 0.029(2) -0.0017(19) 0.010(2) 0.0039(18)
N3 0.026(2) 0.028(2) 0.023(2) -0.0051(18) 0.0082(18) 0.0004(18)
N4 0.028(2) 0.035(2) 0.032(2) 0.0009(19) 0.009(2) -0.004(2)
N5 0.036(3) 0.051(3) 0.047(3) 0.003(2) 0.019(2) -0.004(2)
N6 0.032(3) 0.031(2) 0.041(3) -0.010(2) 0.012(2) 0.0015(19)
N7 0.028(2) 0.031(2) 0.028(2) -0.0057(19) 0.0078(19) 0.0029(19)
N8 0.024(2) 0.035(2) 0.032(2) -0.007(2) 0.008(2) 0.0068(19)
N9 0.021(2) 0.034(2) 0.027(2) 0.0020(18) 0.0080(19) 0.0042(18)
N10 0.019(2) 0.036(2) 0.026(2) -0.0016(19) 0.0049(19) 0.0064(18)
N11 0.024(2) 0.028(2) 0.027(2) -0.0026(18) 0.0064(18) 0.0005(18)
N12 0.023(2) 0.025(2) 0.028(2) 0.0013(18) 0.0092(18) -0.0007(17)
C1 0.051(4) 0.035(3) 0.033(3) -0.004(3) 0.013(3) -0.012(3)
C2 0.040(3) 0.042(3) 0.034(3) -0.008(3) 0.020(3) -0.010(3)
C3 0.030(3) 0.032(3) 0.028(3) -0.010(2) 0.012(2) -0.004(2)
C4 0.027(3) 0.030(3) 0.031(3) -0.008(2) 0.011(2) 0.002(2)
C5 0.028(3) 0.044(3) 0.040(3) -0.006(3) 0.016(3) 0.003(2)
C6 0.027(3) 0.046(3) 0.037(3) -0.010(3) 0.006(3) 0.010(2)
C7 0.033(3) 0.029(3) 0.032(3) -0.008(2) 0.001(2) 0.009(2)
C8 0.032(3) 0.024(3) 0.027(3) -0.006(2) 0.003(2) 0.003(2)
C9 0.030(3) 0.029(3) 0.025(3) -0.002(2) 0.002(2) 0.000(2)
C10 0.055(4) 0.038(3) 0.039(3) 0.001(3) 0.016(3) 0.002(3)
C11 0.060(4) 0.036(3) 0.048(4) 0.005(3) 0.020(3) -0.010(3)
C12 0.028(3) 0.048(3) 0.025(3) 0.001(2) 0.006(2) 0.002(2)
C13 0.032(3) 0.043(3) 0.034(3) -0.011(3) 0.013(3) 0.002(2)
C14 0.027(3) 0.037(3) 0.031(3) -0.006(2) 0.013(2) 0.004(2)
C15 0.027(3) 0.045(3) 0.030(3) -0.007(2) 0.006(2) 0.009(2)
C16 0.037(3) 0.058(4) 0.044(4) -0.023(3) 0.006(3) 0.016(3)
C17 0.038(3) 0.057(4) 0.054(4) -0.022(3) 0.002(3) 0.028(3)
C18 0.031(3) 0.060(4) 0.043(3) -0.015(3) 0.001(3) 0.015(3)
C19 0.026(3) 0.045(3) 0.032(3) -0.007(2) 0.008(2) 0.008(2)
C20 0.025(3) 0.033(3) 0.029(3) -0.004(2) 0.010(2) 0.001(2)
C21 0.027(3) 0.048(4) 0.044(3) -0.012(3) 0.010(3) 0.005(2)
C22 0.031(3) 0.050(4) 0.044(3) -0.014(3) 0.011(3) 0.000(3)
C23 0.029(3) 0.024(3) 0.024(3) -0.004(2) 0.009(2) 0.001(2)
C24 0.027(3) 0.031(3) 0.029(3) -0.003(2) 0.010(2) 0.001(2)
C25 0.027(3) 0.024(3) 0.022(3) 0.005(2) 0.007(2) 0.002(2)
C26 0.025(3) 0.026(3) 0.025(3) 0.001(2) 0.008(2) 0.000(2)
C27 0.032(3) 0.033(3) 0.034(3) -0.004(2) 0.009(2) 0.003(2)
C28 0.038(3) 0.042(3) 0.051(4) -0.009(3) 0.014(3) 0.011(3)
C29 0.037(3) 0.053(4) 0.049(4) -0.024(3) 0.023(3) -0.004(3)
C30 0.031(3) 0.045(3) 0.038(3) -0.012(3) 0.017(3) -0.003(3)
C31 0.028(3) 0.030(3) 0.025(3) -0.006(2) 0.012(2) -0.004(2)
C32 0.030(3) 0.030(3) 0.023(3) -0.002(2) 0.009(2) -0.009(2)
C33 0.038(3) 0.041(3) 0.030(3) 0.002(2) 0.012(3) -0.009(3)
C34 0.047(4) 0.044(3) 0.029(3) 0.011(3) 0.008(3) -0.006(3)
C35 0.042(3) 0.038(3) 0.044(4) 0.015(3) 0.011(3) 0.003(3)
C36 0.028(3) 0.033(3) 0.036(3) 0.005(2) 0.008(2) 0.001(2)
C37 0.047(4) 0.058(4) 0.043(3) -0.011(3) 0.031(3) -0.015(3)
C38 0.054(4) 0.052(4) 0.042(3) -0.004(3) 0.030(3) -0.014(3)
O100 0.045(3) 0.115(5) 0.080(4) 0.014(4) -0.002(3) -0.020(3)
C101 0.064(5) 0.135(8) 0.063(5) -0.007(5) 0.033(4) -0.034(5)
C102 0.068(5) 0.126(8) 0.058(5) 0.004(5) 0.023(4) -0.008(5)
C201 0.082(14) 0.21(3) 0.14(2) -0.15(2) -0.029(13) 0.057(16)
O200 0.033(5) 0.096(8) 0.076(7) -0.022(6) 0.017(5) 0.002(5)
C202 0.22(3) 0.042(10) 0.14(2) -0.035(12) -0.13(2) -0.010(13)
O1W 0.040(2) 0.063(3) 0.033(2) 0.008(2) 0.0124(19) 0.006(2)
O2W 0.068(3) 0.065(3) 0.088(4) 0.010(3) 0.050(3) 0.017(3)
O3W 0.088(4) 0.066(3) 0.075(4) 0.013(3) 0.030(3) 0.040(3)
O4W 0.078(7) 0.096(8) 0.064(7) 0.008(6) 0.020(6) -0.021(6)
O5W 0.096(10) 0.190(16) 0.093(9) 0.021(10) 0.055(8) 0.045(10)

loop_
_atom_type_symbol
_atom_type_description
_atom_type_scat_dispersion_real
_atom_type_scat_dispersion_imag
_atom_type_scat_source
Fe Fe 0.3463 0.8444 'International Tables Vol C Tables 4.2.6.8 and 6.1.1.4'
Cr Cr 0.3209 0.6236 'International Tables Vol C Tables 4.2.6.8 and 6.1.1.4'
Cl Cl 0.1484 0.1585 'International Tables Vol C Tables 4.2.6.8 and 6.1.1.4'
C C 0.0033 0.0016 'International Tables Vol C Tables 4.2.6.8 and 6.1.1.4'
H H 0.0000 0.0000 'International Tables Vol C Tables 4.2.6.8 and 6.1.1.4'
O O 0.0106 0.0060 'International Tables Vol C Tables 4.2.6.8 and 6.1.1.4'
N N 0.0061 0.0033 'International Tables Vol C Tables 4.2.6.8 and 6.1.1.4'

loop_
_geom_angle_atom_site_label_1
_geom_angle_atom_site_label_2
_geom_angle_atom_site_label_3
_geom_angle
_geom_angle_site_symmetry_1
_geom_angle_site_symmetry_3
_geom_angle_publ_flag
N3 Fe N8 166.59(16) . . ?
N3 Fe N7 115.56(15) . . ?
N8 Fe N7 74.23(15) . . ?
N3 Fe N4 73.73(16) . . ?
N8 Fe N4 116.13(17) . . ?
N7 Fe N4 93.54(16) . . ?
N3 Fe N2 74.04(15) . . ?
N8 Fe N2 96.34(16) . . ?
N7 Fe N2 96.62(16) . . ?
N4 Fe N2 147.51(16) . . ?
N3 Fe N9 97.90(15) . . ?
N8 Fe N9 72.74(15) . . ?
N7 Fe N9 146.54(15) . . ?
N4 Fe N9 96.14(15) . . ?
N2 Fe N9 92.19(15) . . ?
O6 Cr O2 91.50(14) . . ?
O6 Cr O5 83.17(13) . . ?
O2 Cr O5 96.08(14) . . ?
O6 Cr O1 89.39(14) . . ?
O2 Cr O1 83.39(13) . . ?
O5 Cr O1 172.53(14) . . ?
O6 Cr N11 174.32(15) . . ?
O2 Cr N11 92.15(15) . . ?
O5 Cr N11 92.12(15) . . ?
O1 Cr N11 95.34(15) . . ?
O6 Cr N12 96.41(15) . . ?
O2 Cr N12 169.93(15) . . ?
O5 Cr N12 91.05(15) . . ?
O1 Cr N12 90.46(14) . . ?
N11 Cr N12 80.46(16) . . ?
O11 Cl O12 111.6(4) . . ?
O11 Cl O9 111.7(5) . . ?
O12 Cl O9 110.5(4) . . ?
O11 Cl O10 106.4(4) . . ?
O12 Cl O10 109.6(4) . . ?
O9 Cl O10 106.8(4) . . ?
C23 O1 Cr 111.9(3) . . ?
C24 O2 Cr 113.3(3) . . ?
C25 O5 Cr 114.1(3) . . ?
C26 O6 Cr 114.7(3) . . ?
C1 N1 N2 111.6(4) . . ?
C1 N1 H1N 124.2 . . ?
N2 N1 H1N 124.2 . . ?
C3 N2 N1 104.4(4) . . ?
C3 N2 Fe 115.5(3) . . ?
N1 N2 Fe 140.0(3) . . ?
C8 N3 C4 120.1(4) . . ?
C8 N3 Fe 119.9(3) . . ?
C4 N3 Fe 119.9(3) . . ?
C9 N4 N5 105.0(4) . . ?
C9 N4 Fe 115.9(3) . . ?
N5 N4 Fe 139.1(4) . . ?
C11 N5 N4 112.3(5) . . ?
C11 N5 H5N 123.9 . . ?
N4 N5 H5N 123.9 . . ?
C22 N6 N7 111.8(4) . . ?
C22 N6 H6N 124.1 . . ?
N7 N6 H6N 124.1 . . ?
N6 N7 C20 104.9(4) . . ?
N6 N7 Fe 138.4(3) . . ?
C20 N7 Fe 116.6(3) . . ?
C15 N8 C19 119.8(4) . . ?
C15 N8 Fe 121.3(3) . . ?
C19 N8 Fe 118.8(3) . . ?
N10 N9 C14 105.0(4) . . ?
N10 N9 Fe 138.7(3) . . ?
C14 N9 Fe 116.4(3) . . ?
C12 N10 N9 112.3(4) . . ?
C12 N10 H10N 123.8 . . ?
N9 N10 H10N 123.8 . . ?
C27 N11 C31 118.6(4) . . ?
C27 N11 Cr 128.1(4) . . ?
C31 N11 Cr 113.0(3) . . ?
C36 N12 C32 118.6(4) . . ?
C36 N12 Cr 128.7(3) . . ?
C32 N12 Cr 112.7(3) . . ?
N1 C1 C2 108.6(5) . . ?
N1 C1 H1 125.7 . . ?
C2 C1 H1 125.7 . . ?
C1 C2 C3 104.5(5) . . ?
C1 C2 H2 127.8 . . ?
C3 C2 H2 127.8 . . ?
N2 C3 C2 110.9(5) . . ?
N2 C3 C4 116.6(4) . . ?
C2 C3 C4 132.5(5) . . ?
N3 C4 C5 122.0(5) . . ?
N3 C4 C3 113.9(4) . . ?
C5 C4 C3 124.1(5) . . ?
C6 C5 C4 117.2(5) . . ?
C6 C5 H5 121.4 . . ?
C4 C5 H5 121.4 . . ?
C7 C6 C5 121.0(5) . . ?
C7 C6 H6 119.5 . . ?
C5 C6 H6 119.5 . . ?
C6 C7 C8 119.0(5) . . ?
C6 C7 H7 120.5 . . ?
C8 C7 H7 120.5 . . ?
N3 C8 C7 120.7(5) . . ?
N3 C8 C9 113.3(4) . . ?
C7 C8 C9 126.0(5) . . ?
N4 C9 C10 110.9(5) . . ?
N4 C9 C8 116.9(4) . . ?
C10 C9 C8 132.2(5) . . ?
C11 C10 C9 104.8(5) . . ?
C11 C10 H10 127.6 . . ?
C9 C10 H10 127.6 . . ?
N5 C11 C10 107.0(5) . . ?
N5 C11 H11 126.5 . . ?
C10 C11 H11 126.5 . . ?
N10 C12 C13 107.6(5) . . ?
N10 C12 H12 126.2 . . ?
C13 C12 H12 126.2 . . ?
C12 C13 C14 104.5(5) . . ?
C12 C13 H13 127.8 . . ?
C14 C13 H13 127.8 . . ?
N9 C14 C13 110.6(5) . . ?
N9 C14 C15 116.2(4) . . ?
C13 C14 C15 133.1(5) . . ?
N8 C15 C16 121.9(5) . . ?
N8 C15 C14 112.9(4) . . ?
C16 C15 C14 125.2(5) . . ?
C17 C16 C15 117.7(5) . . ?
C17 C16 H16 121.1 . . ?
C15 C16 H16 121.1 . . ?
C18 C17 C16 120.6(5) . . ?
C18 C17 H17 119.7 . . ?
C16 C17 H17 119.7 . . ?
C17 C18 C19 118.7(5) . . ?
C17 C18 H18 120.7 . . ?
C19 C18 H18 120.7 . . ?
N8 C19 C18 121.3(5) . . ?
N8 C19 C20 113.8(4) . . ?
C18 C19 C20 125.0(5) . . ?
N7 C20 C21 111.0(4) . . ?
N7 C20 C19 116.5(4) . . ?
C21 C20 C19 132.6(5) . . ?
C22 C21 C20 104.4(5) . . ?
C22 C21 H21 127.8 . . ?
C20 C21 H21 127.8 . . ?
N6 C22 C21 107.9(5) . . ?
N6 C22 H22 126.0 . . ?
C21 C22 H22 126.0 . . ?
O3 C23 O1 125.5(4) . . ?
O3 C23 C24 120.7(4) . . ?
O1 C23 C24 113.8(4) . . ?
O4 C24 O2 126.3(5) . . ?
O4 C24 C23 119.6(4) . . ?
O2 C24 C23 114.0(4) . . ?
O7 C25 O5 125.7(5) . . ?
O7 C25 C26 120.3(4) . . ?
O5 C25 C26 113.9(4) . . ?
O8 C26 O6 125.2(5) . . ?
O8 C26 C25 121.9(4) . . ?
O6 C26 C25 112.9(4) . . ?
N11 C27 C28 121.8(5) . . ?
N11 C27 H27 119.1 . . ?
C28 C27 H27 119.1 . . ?
C29 C28 C27 120.0(5) . . ?
C29 C28 H28 120.0 . . ?
C27 C28 H28 120.0 . . ?
C28 C29 C30 119.5(5) . . ?
C28 C29 H29 120.2 . . ?
C30 C29 H29 120.2 . . ?
C31 C30 C29 117.1(5) . . ?
C31 C30 C37 118.5(5) . . ?
C29 C30 C37 124.3(5) . . ?
N11 C31 C30 123.0(5) . . ?
N11 C31 C32 116.8(4) . . ?
C30 C31 C32 120.1(5) . . ?
N12 C32 C33 122.6(5) . . ?
N12 C32 C31 116.9(4) . . ?
C33 C32 C31 120.4(5) . . ?
C32 C33 C34 117.6(5) . . ?
C32 C33 C38 119.2(5) . . ?
C34 C33 C38 123.0(5) . . ?
C35 C34 C33 119.2(5) . . ?
C35 C34 H34 120.4 . . ?
C33 C34 H34 120.4 . . ?
C34 C35 C36 120.3(5) . . ?
C34 C35 H35 119.8 . . ?
C36 C35 H35 119.8 . . ?
N12 C36 C35 121.6(5) . . ?
N12 C36 H36 119.2 . . ?
C35 C36 H36 119.2 . . ?
C38 C37 C30 121.0(5) . . ?
C38 C37 H37 119.5 . . ?
C30 C37 H37 119.5 . . ?
C37 C38 C33 120.8(5) . . ?
C37 C38 H38 119.6 . . ?
C33 C38 H38 119.6 . . ?
C101 O100 H100 109.5 . . ?
O100 C101 C102 107.9(7) . . ?
O100 C101 H10A 110.1 . . ?
C102 C101 H10A 110.1 . . ?
O100 C101 H10B 110.1 . . ?
C102 C101 H10B 110.1 . . ?
H10A C101 H10B 108.4 . . ?
C101 C102 H10C 109.5 . . ?
C101 C102 H10D 109.5 . . ?
H10C C102 H10D 109.5 . . ?
C101 C102 H10E 109.5 . . ?
H10C C102 H10E 109.5 . . ?
H10D C102 H10E 109.5 . . ?
C202 C201 O200 115.5(15) . . ?
C202 C201 O5W 146(3) . . ?
O200 C201 O5W 57.6(13) . . ?
C201 O200 O5W 72.7(13) . . ?
H1W1 O1W H1W2 119(10) . . ?
H2W1 O2W H2W2 118(10) . . ?
H3W1 O3W H3W2 87(10) . . ?
O200 O5W C201 49.7(8) . . ?

loop_
_geom_bond_atom_site_label_1
_geom_bond_atom_site_label_2
_geom_bond_distance
_geom_bond_site_symmetry_2
_geom_bond_publ_flag
Fe N3 2.131(4) . ?
Fe N8 2.141(4) . ?
Fe N7 2.161(4) . ?
Fe N4 2.191(4) . ?
Fe N2 2.214(4) . ?
Fe N9 2.222(4) . ?
Cr O6 1.941(3) . ?
Cr O2 1.955(3) . ?
Cr O5 1.958(3) . ?
Cr O1 1.970(3) . ?
Cr N11 2.062(4) . ?
Cr N12 2.062(4) . ?
Cl O11 1.415(5) . ?
Cl O12 1.418(5) . ?
Cl O9 1.425(6) . ?
Cl O10 1.459(6) . ?
O1 C23 1.299(6) . ?
O2 C24 1.294(6) . ?
O3 C23 1.218(6) . ?
O4 C24 1.217(6) . ?
O5 C25 1.288(6) . ?
O6 C26 1.292(6) . ?
O7 C25 1.221(6) . ?
O8 C26 1.217(6) . ?
N1 C1 1.326(7) . ?
N1 N2 1.356(6) . ?
N1 H1N 0.8600 . ?
N2 C3 1.350(7) . ?
N3 C8 1.342(6) . ?
N3 C4 1.349(7) . ?
N4 C9 1.340(7) . ?
N4 N5 1.358(6) . ?
N5 C11 1.335(8) . ?
N5 H5N 0.8600 . ?
N6 C22 1.330(7) . ?
N6 N7 1.338(6) . ?
N6 H6N 0.8600 . ?
N7 C20 1.345(7) . ?
N8 C15 1.344(7) . ?
N8 C19 1.346(7) . ?
N9 N10 1.335(6) . ?
N9 C14 1.351(6) . ?
N10 C12 1.328(7) . ?
N10 H10N 0.8600 . ?
N11 C27 1.327(7) . ?
N11 C31 1.366(6) . ?
N12 C36 1.327(7) . ?
N12 C32 1.372(6) . ?
C1 C2 1.364(8) . ?
C1 H1 0.9300 . ?
C2 C3 1.395(8) . ?
C2 H2 0.9300 . ?
C3 C4 1.464(8) . ?
C4 C5 1.402(7) . ?
C5 C6 1.384(8) . ?
C5 H5 0.9300 . ?
C6 C7 1.376(8) . ?
C6 H6 0.9300 . ?
C7 C8 1.398(8) . ?
C7 H7 0.9300 . ?
C8 C9 1.455(8) . ?
C9 C10 1.401(8) . ?
C10 C11 1.391(9) . ?
C10 H10 0.9300 . ?
C11 H11 0.9300 . ?
C12 C13 1.381(8) . ?
C12 H12 0.9300 . ?
C13 C14 1.389(7) . ?
C13 H13 0.9300 . ?
C14 C15 1.467(7) . ?
C15 C16 1.399(8) . ?
C16 C17 1.382(8) . ?
C16 H16 0.9300 . ?
C17 C18 1.379(8) . ?
C17 H17 0.9300 . ?
C18 C19 1.393(8) . ?
C18 H18 0.9300 . ?
C19 C20 1.454(7) . ?
C20 C21 1.386(8) . ?
C21 C22 1.372(8) . ?
C21 H21 0.9300 . ?
C22 H22 0.9300 . ?
C23 C24 1.557(7) . ?
C25 C26 1.553(7) . ?
C27 C28 1.412(8) . ?
C27 H27 0.9300 . ?
C28 C29 1.353(9) . ?
C28 H28 0.9300 . ?
C29 C30 1.421(9) . ?
C29 H29 0.9300 . ?
C30 C31 1.393(7) . ?
C30 C37 1.440(8) . ?
C31 C32 1.425(7) . ?
C32 C33 1.389(7) . ?
C33 C34 1.414(8) . ?
C33 C38 1.424(8) . ?
C34 C35 1.355(9) . ?
C34 H34 0.9300 . ?
C35 C36 1.406(8) . ?
C35 H35 0.9300 . ?
C36 H36 0.9300 . ?
C37 C38 1.356(9) . ?
C37 H37 0.9300 . ?
C38 H38 0.9300 . ?
O100 C101 1.422(10) . ?
O100 H100 0.8200 . ?
C101 C102 1.478(11) . ?
C101 H10A 0.9700 . ?
C101 H10B 0.9700 . ?
C102 H10C 0.9600 . ?
C102 H10D 0.9600 . ?
C102 H10E 0.9600 . ?
C201 C202 1.45(3) . ?
C201 O200 1.53(3) . ?
C201 O5W 1.91(4) . ?
O200 O5W 1.691(17) . ?
O1W H1W1 0.96(12) . ?
O1W H1W2 0.85(2) . ?
O2W H2W1 0.65(12) . ?
O2W H2W2 0.84(13) . ?
O3W H3W1 0.86(2) . ?
O3W H3W2 0.86(2) . ?
